data_9002759
loop_
_publ_author_name
'Bonazzi, P.'
'Bindi, L.'

_publ_section_title
;
 Structural properties and heat-induced oxidation-dehydrogenation of
 manganoan ilvaite from Perda Niedda mine, Sardinia, Italy
 Sample: PN6-RT, Crystal at room temperature
;
_journal_name_full 'American Mineralogist'
_journal_page_first 845
_journal_page_last 852
_journal_volume 87
_journal_year 2002
_chemical_formula_sum 'Ca0.98 Fe2.28 H Mn0.74 O9 Si2'
_chemical_name_mineral Ilvaite
_space_group_IT_number 62
_symmetry_space_group_name_Hall '-P 2c 2n'
_symmetry_space_group_name_H-M 'P n a m'
_cell_angle_alpha 90
_cell_angle_beta 90
_cell_angle_gamma 90
_cell_length_a 13.014
_cell_length_b 8.867
_cell_length_c 5.838
_cell_formula_units_Z 4
_cell_volume 673.677
_database_code_amcsd 0002848
_exptl_crystal_density_diffrn 4.027
_cod_original_formula_sum 'Ca.98 Mn.74 Fe2.28 Si2 O9 H'
_cod_database_code 9002759

loop_
_space_group_symop_operation_xyz
x,y,z
x,y,1/2-z
-x,-y,1/2+z
1/2-x,1/2+y,1/2+z
1/2+x,1/2-y,1/2-z
1/2+x,1/2-y,z
1/2-x,1/2+y,-z
-x,-y,-z

loop_
_atom_site_label
_atom_site_fract_x
_atom_site_fract_y
_atom_site_fract_z
_atom_site_occupancy
_atom_site_U_iso_or_equiv
CaA 0.81315 0.37051 0.75000 0.98000 0.00870
MnA 0.81315 0.37051 0.75000 0.02000 0.00870
FeM1 0.89039 0.05037 0.00620 1.00000 0.00720
MnM2 0.93911 0.73858 0.25000 0.72000 0.00750
FeM2 0.93911 0.73858 0.25000 0.28000 0.00750
Si1 0.95892 0.36652 0.25000 1.00000 0.00600
Si2 0.67992 0.22666 0.25000 1.00000 0.00600
O1 0.00930 0.02500 0.75000 1.00000 0.01240
O2 0.93670 0.27120 0.01520 1.00000 0.00860
O3 0.77710 0.10810 0.25000 1.00000 0.00880
O4 0.67160 0.32920 0.01830 1.00000 0.00860
O5 0.58440 0.10250 0.25000 1.00000 0.00850
O6 0.60390 0.02070 0.75000 1.00000 0.01210
O7 0.79780 0.11000 0.75000 1.00000 0.00870
H 0.73700 0.06800 0.75000 1.00000 0.02600

loop_
_cod_related_entry_id
_cod_related_entry_database
_cod_related_entry_code
1 AMCSD 0002848
